data_7158788
loop_
_publ_author_name
'Xia, Yanping'
'Wang, Sen'
'Miao, Rui'
'Liao, Jianhua'
'Ouyang, Lu'
'Luo, Renshi'

_publ_section_title
;
 Synthesis of N-alkoxy amines and hydroxylamines via the iridium-catalyzed
 transfer hydrogenation of oximes
;
_journal_name_full 'Organic &amp; Biomolecular Chemistry'
_journal_paper_doi 10.1039/D2OB01084D
_journal_year 2022
_chemical_formula_moiety 'C19 H19 N O'
_chemical_formula_sum 'C19 H19 N O'
_chemical_formula_weight 277.35
_space_group_crystal_system monoclinic
_space_group_IT_number 14
_space_group_name_Hall '-P 2ybc'
_space_group_name_H-M_alt 'P 1 21/c 1'
_atom_sites_solution_hydrogens mixed
_atom_sites_solution_primary dual
_audit_creation_date 2021-11-22
_audit_creation_method
;
Olex2 1.3
(compiled 2020.11.12 svn.r5f609507 for OlexSys, GUI svn.r6408)
;
_audit_update_record
;
2021-11-22 deposited with the CCDC.	2022-07-15 downloaded from the CCDC.
;
_cell_angle_alpha 90
_cell_angle_beta 91.477(6)
_cell_angle_gamma 90
_cell_formula_units_Z 4
_cell_length_a 5.7379(3)
_cell_length_b 8.2844(5)
_cell_length_c 31.6487(19)
_cell_measurement_reflns_used 2660
_cell_measurement_temperature 149.99(10)
_cell_measurement_theta_max 73.5270
_cell_measurement_theta_min 5.5010
_cell_volume 1503.92(15)
_computing_cell_refinement 'CrysAlisPro 1.171.38.43f (Rigaku OD, 2015)'
_computing_data_collection 'CrysAlisPro 1.171.38.43f (Rigaku OD, 2015)'
_computing_data_reduction 'CrysAlisPro 1.171.38.43f (Rigaku OD, 2015)'
_computing_molecular_graphics 'Olex2 1.3 (Dolomanov et al., 2009)'
_computing_publication_material 'Olex2 1.3 (Dolomanov et al., 2009)'
_computing_structure_refinement 'SHELXL 2018/3 (Sheldrick, 2015)'
_computing_structure_solution 'SHELXT 2018/2 (Sheldrick, 2018)'
_diffrn_ambient_environment N~2~
_diffrn_ambient_temperature 149.99(10)
_diffrn_detector 'CCD plate'
_diffrn_detector_area_resol_mean 5.2684
_diffrn_detector_type AtlasS2
_diffrn_measured_fraction_theta_full 0.999
_diffrn_measured_fraction_theta_max 0.962
_diffrn_measurement_details
;
List of Runs (angles in degrees, time in seconds):

  # Type    Start    End  Width  t~exp~   \w     \q     \k     \f   Frames
#--------------------------------------------------------------------------
  1  \w    -51.00  34.00   1.00    1.00    --  -40.73  38.00 -30.00   85
  2  \w     16.00 111.00   1.00    1.00    --   40.73  38.00 120.00   95
  3  \w     76.00 176.00   1.00    1.00    --  107.58  77.00  90.00  100
  4  \w     92.00 170.00   1.00    1.00    --  107.58  61.00   0.00   78
  5  \w     82.00 154.00   1.00    1.00    --  107.58 146.00-101.00   72
  6  \w     25.00  98.00   1.00    1.00    --  107.58 -95.00 -90.00   73
  7  \w     47.00  79.00   1.00    1.00    --   40.73 -99.00 -90.00   32
  8  \w     39.00  64.00   1.00    1.00    --   40.73 -99.00 120.00   25
  9  \w     36.00 118.00   1.00    1.00    --  107.58-125.00 120.00   82
;
_diffrn_measurement_device 'four-circle diffractometer'
_diffrn_measurement_device_type 'SuperNova, Dual, Cu at zero, AtlasS2'
_diffrn_measurement_method '\w scans'
_diffrn_orient_matrix_type 'CrysAlisPro convention (1999,Acta A55,543-557)'
_diffrn_orient_matrix_UB_11 -0.1213926000
_diffrn_orient_matrix_UB_12 0.1120873000
_diffrn_orient_matrix_UB_13 0.0314768000
_diffrn_orient_matrix_UB_21 0.0713729000
_diffrn_orient_matrix_UB_22 0.1479014000
_diffrn_orient_matrix_UB_23 -0.0261739000
_diffrn_orient_matrix_UB_31 -0.2287182000
_diffrn_orient_matrix_UB_32 -0.0133252000
_diffrn_orient_matrix_UB_33 -0.0263132000
_diffrn_radiation_monochromator mirror
_diffrn_radiation_probe x-ray
_diffrn_radiation_type 'Cu K\a'
_diffrn_radiation_wavelength 1.54184
_diffrn_reflns_av_R_equivalents 0.0397
_diffrn_reflns_av_unetI/netI 0.0498
_diffrn_reflns_Laue_measured_fraction_full 0.999
_diffrn_reflns_Laue_measured_fraction_max 0.962
_diffrn_reflns_limit_h_max 6
_diffrn_reflns_limit_h_min -6
_diffrn_reflns_limit_k_max 9
_diffrn_reflns_limit_k_min -10
_diffrn_reflns_limit_l_max 36
_diffrn_reflns_limit_l_min -39
_diffrn_reflns_number 5434
_diffrn_reflns_point_group_measured_fraction_full 0.999
_diffrn_reflns_point_group_measured_fraction_max 0.962
_diffrn_reflns_theta_full 67.684
_diffrn_reflns_theta_max 73.752
_diffrn_reflns_theta_min 2.793
_diffrn_source 'micro-focus sealed X-ray tube'
_diffrn_source_type 'SuperNova (Cu) X-ray Source'
_exptl_absorpt_coefficient_mu 0.584
_exptl_absorpt_correction_T_max 1.00000
_exptl_absorpt_correction_T_min 0.41923
_exptl_absorpt_correction_type multi-scan
_exptl_absorpt_process_details
;
CrysAlisPro 1.171.38.43f (Rigaku Oxford Diffraction, 2015)
Empirical absorption correction using spherical harmonics,
 implemented in SCALE3 ABSPACK scaling algorithm.
;
_exptl_crystal_colour colourless
_exptl_crystal_colour_primary colourless
_exptl_crystal_density_diffrn 1.225
_exptl_crystal_description block
_exptl_crystal_F_000 592
_exptl_crystal_size_max 0.13
_exptl_crystal_size_mid 0.12
_exptl_crystal_size_min 0.1
_refine_diff_density_max 0.202
_refine_diff_density_min -0.290
_refine_diff_density_rms 0.059
_refine_ls_extinction_method none
_refine_ls_goodness_of_fit_ref 1.042
_refine_ls_hydrogen_treatment mixed
_refine_ls_matrix_type full
_refine_ls_number_parameters 195
_refine_ls_number_reflns 2933
_refine_ls_number_restraints 0
_refine_ls_restrained_S_all 1.042
_refine_ls_R_factor_all 0.0784
_refine_ls_R_factor_gt 0.0642
_refine_ls_shift/su_max 0.000
_refine_ls_shift/su_mean 0.000
_refine_ls_structure_factor_coef Fsqd
_refine_ls_weighting_details 'w=1/[\s^2^(Fo^2^)+(0.0774P)^2^+1.1753P] where P=(Fo^2^+2Fc^2^)/3'
_refine_ls_weighting_scheme calc
_refine_ls_wR_factor_gt 0.1686
_refine_ls_wR_factor_ref 0.1769
_reflns_Friedel_coverage 0.000
_reflns_number_gt 2418
_reflns_number_total 2933
_reflns_threshold_expression 'I > 2\s(I)'
_cod_data_source_file d2ob01084d2.cif
_cod_data_source_block 8325_2
_cod_database_code 7158788
_shelx_shelxl_version_number 2018/3
_shelx_space_group_comment
;
The symmetry employed for this shelxl refinement is uniquely defined
by the following loop, which should always be used as a source of
symmetry information in preference to the above space-group names.
They are only intended as comments.
;
_reflns_odcompleteness_completeness 99.90
_reflns_odcompleteness_iscentric 1
_reflns_odcompleteness_theta 66.97
_olex2_refinement_description
;
1. Fixed Uiso
 At 1.2 times of:
  All C(H) groups, All C(H,H) groups
 At 1.5 times of:
  All C(H,H,H) groups
2.a Ternary CH refined with riding coordinates:
 C11(H11)
2.b Secondary CH2 refined with riding coordinates:
 C13(H13A,H13B)
2.c Aromatic/amide H refined with riding coordinates:
 C2(H2), C3(H3), C4(H4), C5(H5), C7(H7), C8(H8), C10(H10), C15(H15), C16(H16),
 C17(H17), C18(H18), C19(H19)
2.d Idealised Me refined as rotating group:
 C12(H12A,H12B,H12C)
;
_olex2_date_sample_data_collection 2021-11-22
_olex2_submission_special_instructions 'No special instructions were received'
_oxdiff_exptl_absorpt_empirical_details
;
Empirical correction (ABSPACK) includes:
- Absorption correction using spherical harmonics
- Frame scaling
;
_oxdiff_exptl_absorpt_empirical_full_max 1.704
_oxdiff_exptl_absorpt_empirical_full_min 0.540

loop_
_space_group_symop_operation_xyz
'x, y, z'
'-x, y+1/2, -z+1/2'
'-x, -y, -z'
'x, -y-1/2, z-1/2'

loop_
_atom_site_label
_atom_site_type_symbol
_atom_site_fract_x
_atom_site_fract_y
_atom_site_fract_z
_atom_site_U_iso_or_equiv
_atom_site_adp_type
_atom_site_occupancy
_atom_site_site_symmetry_order
_atom_site_calc_flag
_atom_site_refinement_flags_posn
_atom_site_refinement_flags_adp
_atom_site_refinement_flags_occupancy
_atom_site_disorder_assembly
_atom_site_disorder_group
O1 O 0.8385(3) 0.3040(2) 0.40755(5) 0.0306(4) Uani 1 1 d . . . . .
N1 N 0.6492(3) 0.3610(2) 0.37977(6) 0.0266(4) Uani 1 1 d . . . . .
H1 H 0.723(5) 0.426(4) 0.3599(9) 0.048(8) Uiso 1 1 d . . . . .
C1 C 0.3523(4) 0.2679(3) 0.24210(7) 0.0234(5) Uani 1 1 d . . . . .
C2 C 0.4131(4) 0.2223(3) 0.20069(7) 0.0298(5) Uani 1 1 d . . . . .
H2 H 0.548976 0.163621 0.196693 0.036 Uiso 1 1 calc R U . . .
C3 C 0.2755(4) 0.2632(3) 0.16658(7) 0.0339(6) Uani 1 1 d . . . . .
H3 H 0.317714 0.231792 0.139630 0.041 Uiso 1 1 calc R U . . .
C4 C 0.0699(4) 0.3527(3) 0.17194(7) 0.0342(5) Uani 1 1 d . . . . .
H4 H -0.022498 0.380618 0.148494 0.041 Uiso 1 1 calc R U . . .
C5 C 0.0053(4) 0.3987(3) 0.21130(7) 0.0299(5) Uani 1 1 d . . . . .
H5 H -0.131106 0.457610 0.214430 0.036 Uiso 1 1 calc R U . . .
C6 C 0.1431(3) 0.3579(3) 0.24748(7) 0.0232(5) Uani 1 1 d . . . . .
C7 C 0.0819(4) 0.4033(3) 0.28889(7) 0.0275(5) Uani 1 1 d . . . . .
H7 H -0.051995 0.464077 0.292855 0.033 Uiso 1 1 calc R U . . .
C8 C 0.2172(4) 0.3589(3) 0.32307(7) 0.0272(5) Uani 1 1 d . . . . .
H8 H 0.172241 0.388054 0.350047 0.033 Uiso 1 1 calc R U . . .
C9 C 0.4252(4) 0.2692(3) 0.31812(7) 0.0244(5) Uani 1 1 d . . . . .
C10 C 0.4889(4) 0.2266(3) 0.27825(7) 0.0254(5) Uani 1 1 d . . . . .
H10 H 0.626149 0.168767 0.274873 0.031 Uiso 1 1 calc R U . . .
C11 C 0.5705(4) 0.2159(3) 0.35615(7) 0.0271(5) Uani 1 1 d . . . . .
H11 H 0.707306 0.156938 0.346467 0.033 Uiso 1 1 calc R U . . .
C12 C 0.4343(5) 0.1080(3) 0.38532(8) 0.0405(6) Uani 1 1 d . . . . .
H12A H 0.530138 0.080347 0.409563 0.061 Uiso 1 1 calc R U . . .
H12B H 0.388791 0.011295 0.370554 0.061 Uiso 1 1 calc R U . . .
H12C H 0.297723 0.163927 0.394314 0.061 Uiso 1 1 calc R U . . .
C13 C 0.8103(4) 0.3735(3) 0.44824(7) 0.0305(5) Uani 1 1 d . . . . .
H13A H 0.910285 0.317132 0.468542 0.037 Uiso 1 1 calc R U . . .
H13B H 0.650302 0.358577 0.456602 0.037 Uiso 1 1 calc R U . . .
C14 C 0.8680(4) 0.5508(3) 0.44950(6) 0.0258(5) Uani 1 1 d . . . . .
C15 C 1.0799(4) 0.6053(3) 0.43463(7) 0.0295(5) Uani 1 1 d . . . . .
H15 H 1.186610 0.531897 0.424179 0.035 Uiso 1 1 calc R U . . .
C16 C 1.1329(4) 0.7685(3) 0.43529(8) 0.0361(6) Uani 1 1 d . . . . .
H16 H 1.274602 0.803821 0.425066 0.043 Uiso 1 1 calc R U . . .
C17 C 0.9772(5) 0.8791(3) 0.45098(8) 0.0406(6) Uani 1 1 d . . . . .
H17 H 1.012936 0.988640 0.451210 0.049 Uiso 1 1 calc R U . . .
C18 C 0.7687(5) 0.8254(3) 0.46628(8) 0.0404(6) Uani 1 1 d . . . . .
H18 H 0.663863 0.898842 0.477342 0.049 Uiso 1 1 calc R U . . .
C19 C 0.7140(4) 0.6625(3) 0.46530(7) 0.0325(5) Uani 1 1 d . . . . .
H19 H 0.571658 0.627806 0.475404 0.039 Uiso 1 1 calc R U . . .

loop_
_atom_site_aniso_label
_atom_site_aniso_U_11
_atom_site_aniso_U_22
_atom_site_aniso_U_33
_atom_site_aniso_U_23
_atom_site_aniso_U_13
_atom_site_aniso_U_12
O1 0.0257(8) 0.0345(9) 0.0313(8) -0.0022(7) -0.0063(6) 0.0043(7)
N1 0.0243(9) 0.0273(10) 0.0278(9) 0.0023(8) -0.0050(7) -0.0017(8)
C1 0.0179(10) 0.0226(10) 0.0299(11) -0.0009(8) 0.0029(8) -0.0025(8)
C2 0.0258(11) 0.0306(12) 0.0332(12) -0.0038(9) 0.0083(9) -0.0008(9)
C3 0.0399(14) 0.0358(13) 0.0263(11) -0.0032(9) 0.0062(10) -0.0060(11)
C4 0.0352(13) 0.0373(13) 0.0299(12) 0.0024(10) -0.0048(9) -0.0016(11)
C5 0.0216(11) 0.0326(12) 0.0354(12) 0.0010(9) -0.0003(9) 0.0017(9)
C6 0.0171(10) 0.0227(10) 0.0298(11) -0.0001(8) 0.0019(8) -0.0025(8)
C7 0.0185(10) 0.0320(12) 0.0321(11) -0.0016(9) 0.0055(8) 0.0022(9)
C8 0.0231(11) 0.0323(12) 0.0262(10) -0.0038(9) 0.0050(8) -0.0029(9)
C9 0.0207(10) 0.0226(10) 0.0298(11) -0.0005(8) -0.0002(8) -0.0032(8)
C10 0.0185(10) 0.0243(10) 0.0334(11) -0.0024(9) 0.0009(8) 0.0017(8)
C11 0.0250(11) 0.0239(11) 0.0322(11) 0.0003(9) -0.0034(9) -0.0013(9)
C12 0.0402(14) 0.0371(14) 0.0437(14) 0.0134(11) -0.0086(11) -0.0119(11)
C13 0.0335(12) 0.0343(12) 0.0236(10) 0.0021(9) -0.0023(9) -0.0050(10)
C14 0.0265(11) 0.0314(12) 0.0193(9) 0.0018(8) -0.0030(8) -0.0029(9)
C15 0.0252(11) 0.0344(12) 0.0289(11) -0.0002(9) 0.0001(9) -0.0018(9)
C16 0.0341(13) 0.0403(14) 0.0335(12) 0.0068(10) -0.0041(10) -0.0115(11)
C17 0.0521(16) 0.0293(12) 0.0397(14) 0.0024(10) -0.0122(12) -0.0021(12)
C18 0.0440(15) 0.0382(14) 0.0388(13) -0.0032(11) -0.0027(11) 0.0127(12)
C19 0.0256(12) 0.0423(14) 0.0295(11) 0.0017(10) 0.0002(9) 0.0026(10)

loop_
_atom_type_symbol
_atom_type_description
_atom_type_scat_dispersion_real
_atom_type_scat_dispersion_imag
_atom_type_scat_source
C C 0.0181 0.0091 'International Tables Vol C Tables 4.2.6.8 and 6.1.1.4'
H H 0.0000 0.0000 'International Tables Vol C Tables 4.2.6.8 and 6.1.1.4'
N N 0.0311 0.0180 'International Tables Vol C Tables 4.2.6.8 and 6.1.1.4'
O O 0.0492 0.0322 'International Tables Vol C Tables 4.2.6.8 and 6.1.1.4'

loop_
_geom_angle_atom_site_label_1
_geom_angle_atom_site_label_2
_geom_angle_atom_site_label_3
_geom_angle
_geom_angle_site_symmetry_1
_geom_angle_site_symmetry_3
_geom_angle_publ_flag
C13 O1 N1 108.33(16) . . ?
O1 N1 H1 104.5(18) . . ?
O1 N1 C11 104.75(16) . . ?
C11 N1 H1 105.5(19) . . ?
C2 C1 C6 118.6(2) . . ?
C10 C1 C2 122.7(2) . . ?
C10 C1 C6 118.8(2) . . ?
C1 C2 H2 119.5 . . ?
C3 C2 C1 121.0(2) . . ?
C3 C2 H2 119.5 . . ?
C2 C3 H3 119.8 . . ?
C2 C3 C4 120.4(2) . . ?
C4 C3 H3 119.8 . . ?
C3 C4 H4 119.8 . . ?
C5 C4 C3 120.4(2) . . ?
C5 C4 H4 119.8 . . ?
C4 C5 H5 119.6 . . ?
C4 C5 C6 120.9(2) . . ?
C6 C5 H5 119.6 . . ?
C5 C6 C1 118.8(2) . . ?
C5 C6 C7 122.6(2) . . ?
C7 C6 C1 118.58(19) . . ?
C6 C7 H7 119.6 . . ?
C8 C7 C6 120.8(2) . . ?
C8 C7 H7 119.6 . . ?
C7 C8 H8 119.5 . . ?
C7 C8 C9 121.1(2) . . ?
C9 C8 H8 119.5 . . ?
C8 C9 C11 120.9(2) . . ?
C10 C9 C8 118.9(2) . . ?
C10 C9 C11 120.2(2) . . ?
C1 C10 H10 119.1 . . ?
C9 C10 C1 121.9(2) . . ?
C9 C10 H10 119.1 . . ?
N1 C11 C9 108.65(17) . . ?
N1 C11 H11 109.0 . . ?
N1 C11 C12 109.1(2) . . ?
C9 C11 H11 109.0 . . ?
C9 C11 C12 111.97(19) . . ?
C12 C11 H11 109.0 . . ?
C11 C12 H12A 109.5 . . ?
C11 C12 H12B 109.5 . . ?
C11 C12 H12C 109.5 . . ?
H12A C12 H12B 109.5 . . ?
H12A C12 H12C 109.5 . . ?
H12B C12 H12C 109.5 . . ?
O1 C13 H13A 109.0 . . ?
O1 C13 H13B 109.0 . . ?
O1 C13 C14 112.84(18) . . ?
H13A C13 H13B 107.8 . . ?
C14 C13 H13A 109.0 . . ?
C14 C13 H13B 109.0 . . ?
C15 C14 C13 120.1(2) . . ?
C19 C14 C13 121.3(2) . . ?
C19 C14 C15 118.5(2) . . ?
C14 C15 H15 119.8 . . ?
C16 C15 C14 120.4(2) . . ?
C16 C15 H15 119.8 . . ?
C15 C16 H16 119.7 . . ?
C17 C16 C15 120.6(2) . . ?
C17 C16 H16 119.7 . . ?
C16 C17 H17 120.4 . . ?
C18 C17 C16 119.2(2) . . ?
C18 C17 H17 120.4 . . ?
C17 C18 H18 119.8 . . ?
C17 C18 C19 120.4(2) . . ?
C19 C18 H18 119.8 . . ?
C14 C19 C18 120.9(2) . . ?
C14 C19 H19 119.6 . . ?
C18 C19 H19 119.6 . . ?

loop_
_geom_bond_atom_site_label_1
_geom_bond_atom_site_label_2
_geom_bond_distance
_geom_bond_site_symmetry_2
_geom_bond_publ_flag
O1 N1 1.458(2) . ?
O1 C13 1.423(3) . ?
N1 H1 0.94(3) . ?
N1 C11 1.480(3) . ?
C1 C2 1.416(3) . ?
C1 C6 1.427(3) . ?
C1 C10 1.412(3) . ?
C2 H2 0.9300 . ?
C2 C3 1.364(3) . ?
C3 H3 0.9300 . ?
C3 C4 1.407(4) . ?
C4 H4 0.9300 . ?
C4 C5 1.363(3) . ?
C5 H5 0.9300 . ?
C5 C6 1.415(3) . ?
C6 C7 1.417(3) . ?
C7 H7 0.9300 . ?
C7 C8 1.366(3) . ?
C8 H8 0.9300 . ?
C8 C9 1.418(3) . ?
C9 C10 1.369(3) . ?
C9 C11 1.512(3) . ?
C10 H10 0.9300 . ?
C11 H11 0.9800 . ?
C11 C12 1.517(3) . ?
C12 H12A 0.9600 . ?
C12 H12B 0.9600 . ?
C12 H12C 0.9600 . ?
C13 H13A 0.9700 . ?
C13 H13B 0.9700 . ?
C13 C14 1.506(3) . ?
C14 C15 1.390(3) . ?
C14 C19 1.382(3) . ?
C15 H15 0.9300 . ?
C15 C16 1.385(3) . ?
C16 H16 0.9300 . ?
C16 C17 1.381(4) . ?
C17 H17 0.9300 . ?
C17 C18 1.377(4) . ?
C18 H18 0.9300 . ?
C18 C19 1.386(4) . ?
C19 H19 0.9300 . ?

loop_
_geom_torsion_atom_site_label_1
_geom_torsion_atom_site_label_2
_geom_torsion_atom_site_label_3
_geom_torsion_atom_site_label_4
_geom_torsion
_geom_torsion_site_symmetry_1
_geom_torsion_site_symmetry_2
_geom_torsion_site_symmetry_3
_geom_torsion_site_symmetry_4
_geom_torsion_publ_flag
O1 N1 C11 C9 -163.79(17) . . . . ?
O1 N1 C11 C12 73.9(2) . . . . ?
O1 C13 C14 C15 -52.0(3) . . . . ?
O1 C13 C14 C19 128.0(2) . . . . ?
N1 O1 C13 C14 -72.6(2) . . . . ?
C1 C2 C3 C4 0.3(4) . . . . ?
C1 C6 C7 C8 -1.5(3) . . . . ?
C2 C1 C6 C5 -0.3(3) . . . . ?
C2 C1 C6 C7 179.9(2) . . . . ?
C2 C1 C10 C9 -178.8(2) . . . . ?
C2 C3 C4 C5 -0.4(4) . . . . ?
C3 C4 C5 C6 0.1(4) . . . . ?
C4 C5 C6 C1 0.2(3) . . . . ?
C4 C5 C6 C7 -180.0(2) . . . . ?
C5 C6 C7 C8 178.7(2) . . . . ?
C6 C1 C2 C3 0.0(3) . . . . ?
C6 C1 C10 C9 0.6(3) . . . . ?
C6 C7 C8 C9 1.3(3) . . . . ?
C7 C8 C9 C10 -0.2(3) . . . . ?
C7 C8 C9 C11 -178.1(2) . . . . ?
C8 C9 C10 C1 -0.7(3) . . . . ?
C8 C9 C11 N1 -60.6(3) . . . . ?
C8 C9 C11 C12 59.9(3) . . . . ?
C10 C1 C2 C3 179.4(2) . . . . ?
C10 C1 C6 C5 -179.7(2) . . . . ?
C10 C1 C6 C7 0.5(3) . . . . ?
C10 C9 C11 N1 121.6(2) . . . . ?
C10 C9 C11 C12 -117.9(2) . . . . ?
C11 C9 C10 C1 177.15(19) . . . . ?
C13 O1 N1 C11 -136.42(18) . . . . ?
C13 C14 C15 C16 179.3(2) . . . . ?
C13 C14 C19 C18 -179.9(2) . . . . ?
C14 C15 C16 C17 0.5(3) . . . . ?
C15 C14 C19 C18 0.1(3) . . . . ?
C15 C16 C17 C18 0.4(4) . . . . ?
C16 C17 C18 C19 -1.1(4) . . . . ?
C17 C18 C19 C14 0.8(4) . . . . ?
C19 C14 C15 C16 -0.7(3) . . . . ?
